data_2311718
loop_
_publ_author_name
'Binns, Jack'
'McIntyre, Garry J.'
'Barreda-Arg\"ueso, Jos\'e A'
'Gonz\'alez, Jes\'us'
'Aguado, Fernando'
'Rodr\'iguez, Fernando'
'Valiente, Rafael'
'Parsons, Simon'

_publ_section_title
;
 Phase transition sequences in tetramethylammonium tetrachlorometallates
 by X-ray diffraction and spectroscopic measurements.
;
_journal_coeditor_code FX5008SUP1
_journal_issue 'Pt 5'
_journal_name_full 'Acta crystallographica Section B, Structural science, crystal engineering and materials'
_journal_page_first 844
_journal_page_last 855
_journal_paper_doi 10.1107/S2052520617006412
_journal_volume 73
_journal_year 2017
_chemical_formula_moiety 'C4 H12 N1, Cl4 Fe1'
_chemical_formula_sum 'C4 H12 Cl4 Fe N'
_chemical_formula_weight 271.80
_chemical_name_systematic 'Tetramethylammonium tetrachloroferrate(III)'
_space_group_IT_number 57
_space_group_name_Hall '-P 2a 2ab'
_space_group_name_H-M_alt 'P b m a'
_symmetry_cell_setting orthorhombic
_symmetry_space_group_name_Hall '-P 2a 2ab'
_symmetry_space_group_name_H-M 'P b m a'
_atom_sites_solution_hydrogens difmap
_atom_sites_solution_primary direct
_audit_creation_date 15-09-23
_audit_creation_method CRYSTALS_ver_14.40
_cell_angle_alpha 90
_cell_angle_beta 90
_cell_angle_gamma 90
_cell_formula_units_Z 4
_cell_length_a 13.1442(8)
_cell_length_b 13.9946(8)
_cell_length_c 6.4272(3)
_cell_measurement_reflns_used 5660
_cell_measurement_temperature 220
_cell_measurement_theta_max 30
_cell_measurement_theta_min 3
_cell_volume 1182.27(11)
_computing_cell_refinement 'CrysAlis, (Oxford Diffraction, 2002)'
_computing_data_collection 'SuperNova, (Oxford Diffraction, 2010)'
_computing_data_reduction 'CrysAlis, (Oxford Diffraction, 2002)'
_computing_molecular_graphics 'CAMERON (Watkin et al., 1996)'
_computing_publication_material 'CRYSTALS (Betteridge et al., 2003)'
_computing_structure_refinement 'CRYSTALS (Betteridge et al., 2003)'
_computing_structure_solution 'SHELXS 86 (Sheldrick, 1986)'
_diffrn_ambient_temperature 220
_diffrn_measured_fraction_theta_full 0.999
_diffrn_measured_fraction_theta_max 0.999
_diffrn_measurement_device Area
_diffrn_measurement_device_type 'Oxford Diffraction SuperNova'
_diffrn_measurement_method \w
_diffrn_radiation_monochromator graphite
_diffrn_radiation_type 'Mo K\a'
_diffrn_radiation_wavelength 0.71073
_diffrn_reflns_av_R_equivalents 0.043
_diffrn_reflns_limit_h_max 16
_diffrn_reflns_limit_h_min -16
_diffrn_reflns_limit_k_max 17
_diffrn_reflns_limit_k_min -17
_diffrn_reflns_limit_l_max 7
_diffrn_reflns_limit_l_min -7
_diffrn_reflns_number 17459
_diffrn_reflns_theta_full 25.678
_diffrn_reflns_theta_max 25.678
_diffrn_reflns_theta_min 3.100
_diffrn_standards_number 0
_exptl_absorpt_coefficient_mu 2.123
_exptl_absorpt_correction_T_max 0.90
_exptl_absorpt_correction_T_min 0.84
_exptl_absorpt_correction_type multi-scan
_exptl_absorpt_process_details 'CrysAlis, (Oxford Diffraction, 2002)'
_exptl_crystal_colour yellow
_exptl_crystal_density_diffrn 1.527
_exptl_crystal_density_method 'not measured'
_exptl_crystal_description block
_exptl_crystal_F_000 548
_exptl_crystal_size_max 0.100
_exptl_crystal_size_mid 0.075
_exptl_crystal_size_min 0.050
_refine_diff_density_max 0.41
_refine_diff_density_min -0.50
_refine_ls_extinction_method None
_refine_ls_goodness_of_fit_ref 0.9999
_refine_ls_hydrogen_treatment noref
_refine_ls_matrix_type full
_refine_ls_number_parameters 51
_refine_ls_number_reflns 1162
_refine_ls_number_restraints 22
_refine_ls_R_factor_all 0.0500
_refine_ls_R_factor_gt 0.0391
_refine_ls_shift/su_max 0.0001925
_refine_ls_shift/su_mean 0.0000111
_refine_ls_structure_factor_coef Fsqd
_refine_ls_weighting_details
;
 Method, part 1, Chebychev polynomial, (Watkin, 1994, Prince, 1982) 
 [weight] = 1.0/[A~0~*T~0~(x)+A~1~*T~1~(x) ... +A~n-1~]*T~n-1~(x)] 
 where A~i~ are the Chebychev coefficients listed below and x= Fcalc/Fmax 
 Method = Robust Weighting (Prince, 1982) 
 W = [weight] * [1-(deltaF/6*sigmaF)^2^]^2^ 
 A~i~ are: 
 9.73 15.6 9.20 3.72 0.846 
;
_refine_ls_weighting_scheme calc
_refine_ls_wR_factor_all 0.0740
_refine_ls_wR_factor_gt 0.0711
_refine_ls_wR_factor_ref 0.0740
_reflns_limit_h_max 16
_reflns_limit_h_min 0
_reflns_limit_k_max 16
_reflns_limit_k_min 0
_reflns_limit_l_max 7
_reflns_limit_l_min 0
_reflns_number_gt 1007
_reflns_number_total 1169
_reflns_threshold_expression I>2.0\s(I)
_oxford_diffrn_Wilson_B_factor 3.28
_oxford_diffrn_Wilson_scale 32.64
_oxford_refine_ls_r_factor_ref 0.0500
_oxford_refine_ls_scale 0.2083(2)
_oxford_reflns_number_all 1162
_oxford_reflns_threshold_expression_ref I>0.0\s(I)
_oxford_structure_analysis_title TCF_Pbma_220
_cod_data_source_file fx5008sup1.cif
_cod_data_source_block TCF_oP88_220
_cod_original_sg_symbol_H-M 'P b m a '
_cod_original_formula_sum 'C4 H12 Cl4 Fe1 N1'
_cod_database_code 2311718

loop_
_symmetry_equiv_pos_as_xyz
x,y,z
-x,-y,-z
-x+1/2,y+1/2,z
x+1/2,-y+1/2,-z
x,-y+1/2,z
-x,y+1/2,-z
-x+1/2,-y,z
x+1/2,y,-z

loop_
_atom_site_label
_atom_site_type_symbol
_atom_site_fract_x
_atom_site_fract_y
_atom_site_fract_z
_atom_site_U_iso_or_equiv
_atom_site_occupancy
_atom_site_adp_type
_atom_site_refinement_flags_posn
_atom_site_refinement_flags_adp
Fe1 Fe -0.02794(4) 0.2500 0.00577(9) 0.0382 1.0000 Uani S T
Cl1 Cl 0.03663(7) 0.37950(6) -0.12959(13) 0.0673 1.0000 Uani . .
Cl2 Cl -0.00069(10) 0.2500 0.34100(16) 0.0606 1.0000 Uani S T
Cl3 Cl -0.19273(8) 0.2500 -0.0477(2) 0.0723 1.0000 Uani S T
N1 N 0.2500 0.0000 0.4566(5) 0.0453 1.0000 Uani S TU
C1 C 0.2971(4) 0.0734(3) 0.5890(8) 0.0860 1.0000 Uani . U
C2 C 0.3293(4) -0.0447(4) 0.3311(9) 0.1059 1.0000 Uani . U
H11 H 0.3279 0.1209 0.5036 0.1046 1.0000 Uiso . .
H12 H 0.3479 0.0449 0.6745 0.1046 1.0000 Uiso . .
H13 H 0.2469 0.1023 0.6745 0.1046 1.0000 Uiso . .
H21 H 0.2991 -0.0918 0.2441 0.1300 1.0000 Uiso . .
H22 H 0.3784 -0.0725 0.4178 0.1300 1.0000 Uiso . .
H23 H 0.3600 0.0032 0.2455 0.1300 1.0000 Uiso . .

loop_
_atom_site_aniso_label
_atom_site_aniso_U_11
_atom_site_aniso_U_22
_atom_site_aniso_U_33
_atom_site_aniso_U_23
_atom_site_aniso_U_13
_atom_site_aniso_U_12
Fe1 0.0398(3) 0.0374(3) 0.0375(3) 0.0000 -0.0012(3) 0.0000
Cl1 0.0821(6) 0.0556(5) 0.0642(5) 0.0145(4) -0.0051(4) -0.0209(4)
Cl2 0.0734(7) 0.0707(7) 0.0376(5) 0.0000 0.0007(5) 0.0000
Cl3 0.0423(6) 0.0798(8) 0.0947(10) 0.0000 -0.0110(6) 0.0000
N1 0.0398(15) 0.0417(16) 0.054(2) 0.0000 0.0000 -0.0021(12)
C1 0.094(3) 0.067(2) 0.097(3) -0.023(2) -0.015(2) -0.016(2)
C2 0.089(3) 0.096(3) 0.133(4) -0.041(3) 0.050(3) -0.005(2)

loop_
_atom_type_symbol
_atom_type_scat_dispersion_real
_atom_type_scat_dispersion_imag
_atom_type_scat_Cromer_Mann_a1
_atom_type_scat_Cromer_Mann_b1
_atom_type_scat_Cromer_Mann_a2
_atom_type_scat_Cromer_Mann_b2
_atom_type_scat_Cromer_Mann_a3
_atom_type_scat_Cromer_Mann_b3
_atom_type_scat_Cromer_Mann_a4
_atom_type_scat_Cromer_Mann_b4
_atom_type_scat_Cromer_Mann_c
_atom_type_scat_source
C 0.0033 0.0016 2.3100 20.8439 1.0200 10.2075 1.5886 0.5687 0.8650 51.6512 0.2156 'International Tables Vol C 4.2.6.8 and 6.1.1.4'
H 0.0000 0.0000 0.4930 10.5109 0.3229 26.1257 0.1402 3.1424 0.0408 57.7998 0.0030 'International Tables Vol C 4.2.6.8 and 6.1.1.4'
N 0.0061 0.0033 12.2126 0.0057 3.1322 9.8933 2.0125 28.9975 1.1663 0.5826 -11.5290 'International Tables Vol C 4.2.6.8 and 6.1.1.4'
Cl 0.1484 0.1585 11.4604 0.0104 7.1964 1.1662 6.2556 18.5194 1.6455 47.7784 -9.5574 'International Tables Vol C 4.2.6.8 and 6.1.1.4'
Fe 0.3463 0.8444 11.7695 4.7611 7.3573 0.3072 3.5222 15.3535 2.3045 76.8805 1.0369 'International Tables Vol C 4.2.6.8 and 6.1.1.4'

loop_
_geom_angle_atom_site_label_1
_geom_angle_site_symmetry_1
_geom_angle_atom_site_label_2
_geom_angle_atom_site_label_3
_geom_angle_site_symmetry_3
_geom_angle
_geom_angle_publ_flag
Cl1 5_555 Fe1 Cl1 . 112.31(6) yes
Cl1 5_555 Fe1 Cl2 . 109.24(3) yes
Cl1 . Fe1 Cl2 . 109.24(3) yes
Cl1 5_555 Fe1 Cl3 . 108.77(4) yes
Cl1 . Fe1 Cl3 . 108.77(4) yes
Cl2 . Fe1 Cl3 . 108.45(6) yes
C1 7_555 N1 C2 7_555 108.6(3) yes
C1 7_555 N1 C1 . 109.3(4) yes
C2 7_555 N1 C1 . 108.7(3) yes
C1 7_555 N1 C2 . 108.7(3) yes
C2 7_555 N1 C2 . 112.8(6) yes
C1 . N1 C2 . 108.6(3) yes
N1 . C1 H11 . 109.4 no
N1 . C1 H12 . 109.6 no
H11 . C1 H12 . 109.1 no
N1 . C1 H13 . 109.8 no
H11 . C1 H13 . 109.4 no
H12 . C1 H13 . 109.4 no
N1 . C2 H21 . 108.9 no
N1 . C2 H22 . 109.9 no
H21 . C2 H22 . 110.5 no
N1 . C2 H23 . 108.5 no
H21 . C2 H23 . 108.9 no
H22 . C2 H23 . 110.0 no

loop_
_geom_bond_atom_site_label_1
_geom_bond_atom_site_label_2
_geom_bond_site_symmetry_2
_geom_bond_distance
_geom_bond_publ_flag
Fe1 Cl1 5_555 2.1821(9) yes
Fe1 Cl1 . 2.1821(9) yes
Fe1 Cl2 . 2.1842(12) yes
Fe1 Cl3 . 2.1931(12) yes
N1 C1 7_555 1.471(4) yes
N1 C2 7_555 1.459(4) yes
N1 C1 . 1.471(4) yes
N1 C2 . 1.459(4) yes
C1 H11 . 0.952 no
C1 H12 . 0.952 no
C1 H13 . 0.948 no
C2 H21 . 0.950 no
C2 H22 . 0.938 no
C2 H23 . 0.957 no
